data_4069012
loop_
_publ_author_name
'Tsurugi, Hayato'
'Ohno, Takashi'
'Kanayama, Tsuyoshi'
'Arteaga-M\"uller, Roc\'io A.'
'Mashima, Kazushi'

_publ_section_title
;
 Tantalum&#x2212;Benzylidene Complexes Supported by C5Me5and Diazadiene
 Ligands: Synthesis, Kinetic Analysis of the Formation, and Reactive
 Studies
;
_journal_issue 6
_journal_name_full Organometallics
_journal_page_first 1950
_journal_paper_doi 10.1021/om8012019
_journal_volume 28
_journal_year 2009
_chemical_formula_moiety 'C38 H47 N3 O2 Ta'
_chemical_formula_sum 'C38 H47 N3 O2 Ta'
_chemical_formula_weight 758.74
_chemical_name_common 7
_chemical_name_systematic
; 
 ? 
;
_space_group_IT_number 14
_symmetry_cell_setting monoclinic
_symmetry_Int_Tables_number 14
_symmetry_space_group_name_Hall '-P 2yab'
_symmetry_space_group_name_H-M 'P 1 21/a 1'
_atom_sites_solution_hydrogens geom
_atom_sites_solution_primary direct
_atom_sites_solution_secondary difmap
_audit_creation_method SHELXL-97
_cell_angle_alpha 90.00
_cell_angle_beta 104.69(3)
_cell_angle_gamma 90.00
_cell_formula_units_Z 4
_cell_length_a 12.619(4)
_cell_length_b 15.828(6)
_cell_length_c 17.562(6)
_cell_measurement_reflns_used 78957
_cell_measurement_temperature 120(1)
_cell_measurement_theta_max 30.5
_cell_measurement_theta_min 3.1
_cell_volume 3393(2)
_computing_cell_refinement PROCESS-AUTO
_computing_data_collection PROCESS-AUTO
_computing_data_reduction 'teXsan Ver. 2.0'
_computing_molecular_graphics ORTEP-3
_computing_structure_refinement 'SHELXL-97 (Sheldrick, 1997)'
_computing_structure_solution SIR92
_diffrn_ambient_temperature 120(1)
_diffrn_detector_area_resol_mean 10.00
_diffrn_measured_fraction_theta_full 0.999
_diffrn_measured_fraction_theta_max 0.999
_diffrn_measurement_device_type 'Rigaku RAXIS-RAPID Imaging Plate'
_diffrn_measurement_method \w
_diffrn_radiation_monochromator graphite
_diffrn_radiation_source 'fine-focus sealed tube'
_diffrn_radiation_type MoK\a
_diffrn_radiation_wavelength 0.71075
_diffrn_reflns_av_R_equivalents 0.1353
_diffrn_reflns_av_sigmaI/netI 0.0651
_diffrn_reflns_limit_h_max 16
_diffrn_reflns_limit_h_min -16
_diffrn_reflns_limit_k_max 20
_diffrn_reflns_limit_k_min -20
_diffrn_reflns_limit_l_max 22
_diffrn_reflns_limit_l_min -22
_diffrn_reflns_number 77445
_diffrn_reflns_theta_full 27.48
_diffrn_reflns_theta_max 27.48
_diffrn_reflns_theta_min 3.07
_exptl_absorpt_coefficient_mu 3.276
_exptl_absorpt_correction_T_max 0.937
_exptl_absorpt_correction_T_min 0.676
_exptl_absorpt_correction_type integration
_exptl_absorpt_process_details '(Higashi, 1999)'
_exptl_crystal_colour orange
_exptl_crystal_density_diffrn 1.485
_exptl_crystal_density_method 'not measured'
_exptl_crystal_description platelet
_exptl_crystal_F_000 1540
_exptl_crystal_size_max 0.100
_exptl_crystal_size_mid 0.050
_exptl_crystal_size_min 0.020
_refine_diff_density_max 2.463
_refine_diff_density_min -1.508
_refine_diff_density_rms 0.118
_refine_ls_extinction_method none
_refine_ls_goodness_of_fit_ref 1.019
_refine_ls_hydrogen_treatment constr
_refine_ls_matrix_type full
_refine_ls_number_parameters 397
_refine_ls_number_reflns 7773
_refine_ls_number_restraints 0
_refine_ls_restrained_S_all 1.019
_refine_ls_R_factor_all 0.0814
_refine_ls_R_factor_gt 0.0460
_refine_ls_shift/su_max 0.002
_refine_ls_shift/su_mean 0.000
_refine_ls_structure_factor_coef Fsqd
_refine_ls_weighting_details 'calc w=1/[\s^2^(Fo^2^)+(0.0445P)^2^+0.0000P] where P=(Fo^2^+2Fc^2^)/3'
_refine_ls_weighting_scheme calc
_refine_ls_wR_factor_gt 0.0859
_refine_ls_wR_factor_ref 0.0937
_reflns_number_gt 5469
_reflns_number_total 7773
_reflns_threshold_expression >2sigma(I)
_cod_data_source_file om8012019_si_002.cif
_cod_data_source_block 7
_cod_original_sg_symbol_H-M 'P 21/a       '
_cod_database_code 4069012

loop_
_symmetry_equiv_pos_as_xyz
'x, y, z'
'-x+1/2, y+1/2, -z'
'-x, -y, -z'
'x-1/2, -y-1/2, z'

loop_
_atom_site_label
_atom_site_type_symbol
_atom_site_fract_x
_atom_site_fract_y
_atom_site_fract_z
_atom_site_U_iso_or_equiv
_atom_site_adp_type
_atom_site_occupancy
_atom_site_symmetry_multiplicity
_atom_site_calc_flag
Ta1 Ta 0.354538(17) 0.583015(13) 0.205945(13) 0.03110(8) Uani 1 1 d
O1 O 0.0782(3) 0.4988(3) -0.2010(2) 0.0445(10) Uani 1 1 d
O2 O 0.2410(3) 0.5356(3) 0.5838(2) 0.0467(10) Uani 1 1 d
N1 N 0.2160(4) 0.5936(3) 0.1157(2) 0.0324(10) Uani 1 1 d
N2 N 0.2538(3) 0.6102(3) 0.2756(3) 0.0312(10) Uani 1 1 d
N3 N 0.3876(3) 0.4735(3) 0.2245(3) 0.0332(10) Uani 1 1 d
C1 C 0.5473(5) 0.6149(4) 0.2197(3) 0.0388(13) Uani 1 1 d
C2 C 0.5132(4) 0.6625(3) 0.2787(3) 0.0372(13) Uani 1 1 d
C3 C 0.4385(4) 0.7264(3) 0.2392(4) 0.0401(14) Uani 1 1 d
C4 C 0.4246(4) 0.7172(3) 0.1580(4) 0.0414(14) Uani 1 1 d
C5 C 0.4900(5) 0.6473(4) 0.1449(3) 0.0413(14) Uani 1 1 d
C6 C 0.6299(5) 0.5449(4) 0.2333(4) 0.0450(15) Uani 1 1 d
C7 C 0.5563(5) 0.6503(4) 0.3661(4) 0.0484(15) Uani 1 1 d
C8 C 0.3882(5) 0.7937(4) 0.2795(4) 0.0563(18) Uani 1 1 d
C9 C 0.3554(5) 0.7731(4) 0.0954(4) 0.0601(19) Uani 1 1 d
C10 C 0.5076(5) 0.6193(5) 0.0680(4) 0.0557(17) Uani 1 1 d
C11 C 0.1690(4) 0.6597(3) 0.1476(3) 0.0353(13) Uani 1 1 d
C12 C 0.1859(4) 0.6685(3) 0.2261(3) 0.0327(12) Uani 1 1 d
C13 C 0.1755(4) 0.5699(3) 0.0355(3) 0.0324(12) Uani 1 1 d
C14 C 0.0718(4) 0.5908(3) -0.0091(3) 0.0378(12) Uani 1 1 d
C15 C 0.0356(4) 0.5681(3) -0.0880(3) 0.0378(13) Uani 1 1 d
C16 C 0.1038(5) 0.5236(3) -0.1236(3) 0.0380(13) Uani 1 1 d
C17 C 0.2070(4) 0.5002(4) -0.0782(3) 0.0410(14) Uani 1 1 d
C18 C 0.2421(4) 0.5238(3) -0.0007(3) 0.0379(13) Uani 1 1 d
C19 C -0.0280(5) 0.5203(4) -0.2473(3) 0.0447(14) Uani 1 1 d
C20 C 0.2481(4) 0.5972(3) 0.3539(3) 0.0323(12) Uani 1 1 d
C21 C 0.3232(5) 0.5416(3) 0.4010(3) 0.0378(13) Uani 1 1 d
C22 C 0.3201(5) 0.5241(4) 0.4767(4) 0.0426(14) Uani 1 1 d
C23 C 0.2394(4) 0.5601(3) 0.5082(3) 0.0364(13) Uani 1 1 d
C24 C 0.1665(5) 0.6160(4) 0.4628(3) 0.0410(14) Uani 1 1 d
C25 C 0.1716(5) 0.6339(4) 0.3868(3) 0.0405(14) Uani 1 1 d
C26 C 0.1553(6) 0.5670(5) 0.6151(4) 0.0575(18) Uani 1 1 d
C27 C 0.4955(4) 0.3821(3) 0.3177(3) 0.0328(12) Uani 1 1 d
C28 C 0.5533(4) 0.3075(3) 0.3604(3) 0.0347(12) Uani 1 1 d
C29 C 0.5372(5) 0.2840(4) 0.4330(3) 0.0415(14) Uani 1 1 d
C30 C 0.5939(5) 0.2180(4) 0.4763(4) 0.0494(16) Uani 1 1 d
C31 C 0.6691(5) 0.1743(4) 0.4474(4) 0.0533(17) Uani 1 1 d
C32 C 0.6905(5) 0.1963(4) 0.3774(4) 0.0514(16) Uani 1 1 d
C33 C 0.6332(5) 0.2630(4) 0.3338(3) 0.0466(15) Uani 1 1 d
C34 C 0.4243(4) 0.3914(3) 0.2470(3) 0.0304(12) Uani 1 1 d
C35 C 0.3731(4) 0.3219(3) 0.1870(3) 0.0360(13) Uani 1 1 d
C36 C 0.3785(5) 0.2331(3) 0.2224(3) 0.0436(15) Uani 1 1 d
C37 C 0.4316(5) 0.3240(4) 0.1211(4) 0.0498(16) Uani 1 1 d
C38 C 0.2507(5) 0.3427(4) 0.1528(3) 0.0420(14) Uani 1 1 d
H1 H 0.5954 0.4933 0.2080 0.054 Uiso 1 1 d
H2 H 0.6909 0.5607 0.2112 0.054 Uiso 1 1 d
H3 H 0.6575 0.5351 0.2902 0.054 Uiso 1 1 d
H4 H 0.5405 0.5927 0.3801 0.059 Uiso 1 1 d
H5 H 0.6353 0.6601 0.3811 0.059 Uiso 1 1 d
H6 H 0.5201 0.6908 0.3937 0.059 Uiso 1 1 d
H7 H 0.4114 0.7851 0.3367 0.067 Uiso 1 1 d
H8 H 0.4126 0.8494 0.2666 0.067 Uiso 1 1 d
H9 H 0.3084 0.7901 0.2618 0.067 Uiso 1 1 d
H10 H 0.3824 0.8313 0.1032 0.072 Uiso 1 1 d
H11 H 0.3603 0.7532 0.0434 0.072 Uiso 1 1 d
H12 H 0.2793 0.7709 0.0985 0.072 Uiso 1 1 d
H13 H 0.4927 0.5584 0.0611 0.067 Uiso 1 1 d
H14 H 0.4579 0.6502 0.0252 0.067 Uiso 1 1 d
H15 H 0.5835 0.6303 0.0669 0.067 Uiso 1 1 d
H16 H 0.1233 0.6992 0.1136 0.042 Uiso 1 1 d
H17 H 0.1529 0.7134 0.2475 0.040 Uiso 1 1 d
H18 H 0.0242 0.6218 0.0147 0.045 Uiso 1 1 d
H19 H -0.0360 0.5832 -0.1175 0.045 Uiso 1 1 d
H20 H 0.2538 0.4674 -0.1013 0.050 Uiso 1 1 d
H21 H 0.3138 0.5086 0.0284 0.045 Uiso 1 1 d
H22 H -0.0368 0.5816 -0.2481 0.053 Uiso 1 1 d
H23 H -0.0370 0.4993 -0.3011 0.053 Uiso 1 1 d
H24 H -0.0832 0.4941 -0.2244 0.053 Uiso 1 1 d
H25 H 0.3775 0.5158 0.3801 0.045 Uiso 1 1 d
H26 H 0.3729 0.4875 0.5081 0.052 Uiso 1 1 d
H27 H 0.1127 0.6426 0.4838 0.050 Uiso 1 1 d
H28 H 0.1205 0.6727 0.3564 0.048 Uiso 1 1 d
H29 H 0.1573 0.6290 0.6160 0.069 Uiso 1 1 d
H30 H 0.0844 0.5481 0.5823 0.069 Uiso 1 1 d
H31 H 0.1648 0.5458 0.6689 0.069 Uiso 1 1 d
H32 H 0.4559 0.4050 0.3544 0.040 Uiso 1 1 d
H33 H 0.5556 0.4204 0.3150 0.040 Uiso 1 1 d
H34 H 0.4855 0.3143 0.4534 0.050 Uiso 1 1 d
H35 H 0.5811 0.2034 0.5257 0.059 Uiso 1 1 d
H36 H 0.7067 0.1278 0.4766 0.065 Uiso 1 1 d
H37 H 0.7441 0.1666 0.3586 0.061 Uiso 1 1 d
H38 H 0.6477 0.2779 0.2853 0.056 Uiso 1 1 d
H39 H 0.3397 0.2325 0.2639 0.052 Uiso 1 1 d
H40 H 0.3444 0.1928 0.1810 0.052 Uiso 1 1 d
H41 H 0.4554 0.2175 0.2444 0.052 Uiso 1 1 d
H42 H 0.5099 0.3135 0.1428 0.060 Uiso 1 1 d
H43 H 0.4010 0.2800 0.0821 0.060 Uiso 1 1 d
H44 H 0.4212 0.3794 0.0954 0.060 Uiso 1 1 d
H45 H 0.2438 0.3992 0.1296 0.050 Uiso 1 1 d
H46 H 0.2183 0.3010 0.1124 0.050 Uiso 1 1 d
H47 H 0.2128 0.3407 0.1951 0.050 Uiso 1 1 d

loop_
_atom_site_aniso_label
_atom_site_aniso_U_11
_atom_site_aniso_U_22
_atom_site_aniso_U_33
_atom_site_aniso_U_23
_atom_site_aniso_U_13
_atom_site_aniso_U_12
Ta1 0.03159(12) 0.02211(10) 0.03945(13) 0.00230(12) 0.00874(8) 0.00094(11)
O1 0.049(2) 0.043(2) 0.040(2) -0.0056(19) 0.0087(19) -0.004(2)
O2 0.045(2) 0.053(3) 0.044(3) 0.001(2) 0.0149(19) 0.006(2)
N1 0.041(3) 0.023(2) 0.033(2) 0.0014(18) 0.0092(19) 0.0027(19)
N2 0.032(2) 0.022(2) 0.038(3) 0.0015(18) 0.0070(19) -0.0008(17)
N3 0.030(2) 0.027(2) 0.042(3) -0.0002(19) 0.0069(19) 0.0001(18)
C1 0.037(3) 0.033(3) 0.050(4) 0.004(3) 0.017(3) -0.005(2)
C2 0.032(3) 0.026(3) 0.052(4) 0.001(2) 0.007(3) -0.008(2)
C3 0.027(3) 0.023(3) 0.069(4) 0.005(3) 0.010(3) -0.006(2)
C4 0.033(3) 0.034(3) 0.055(4) 0.015(3) 0.007(3) -0.006(2)
C5 0.041(3) 0.042(3) 0.044(4) 0.010(3) 0.015(3) -0.006(3)
C6 0.032(3) 0.046(4) 0.058(4) 0.005(3) 0.014(3) 0.002(3)
C7 0.048(4) 0.037(3) 0.055(4) -0.001(3) 0.004(3) -0.008(3)
C8 0.054(4) 0.025(3) 0.089(5) -0.008(3) 0.017(4) -0.001(3)
C9 0.052(4) 0.043(4) 0.082(5) 0.028(4) 0.012(3) 0.000(3)
C10 0.050(4) 0.064(4) 0.056(4) 0.006(3) 0.018(3) -0.013(3)
C11 0.032(3) 0.026(3) 0.048(4) 0.007(2) 0.011(2) 0.007(2)
C12 0.029(3) 0.026(3) 0.045(3) -0.001(2) 0.012(2) 0.004(2)
C13 0.036(3) 0.020(3) 0.043(3) 0.006(2) 0.014(2) 0.002(2)
C14 0.040(3) 0.032(3) 0.043(3) 0.001(3) 0.014(2) 0.007(3)
C15 0.030(3) 0.035(3) 0.046(3) 0.004(2) 0.004(2) -0.001(2)
C16 0.041(3) 0.030(3) 0.043(4) 0.003(2) 0.011(3) -0.008(2)
C17 0.039(3) 0.038(3) 0.047(4) -0.003(3) 0.012(3) 0.003(3)
C18 0.031(3) 0.032(3) 0.048(4) 0.001(3) 0.005(2) 0.005(2)
C19 0.048(4) 0.042(3) 0.042(4) -0.001(3) 0.007(3) -0.008(3)
C20 0.035(3) 0.023(3) 0.039(3) -0.001(2) 0.009(2) -0.001(2)
C21 0.039(3) 0.030(3) 0.047(4) -0.002(3) 0.016(3) 0.005(2)
C22 0.043(3) 0.036(3) 0.046(4) 0.005(3) 0.008(3) 0.005(3)
C23 0.036(3) 0.034(3) 0.039(3) -0.004(2) 0.009(2) -0.003(2)
C24 0.035(3) 0.047(3) 0.042(4) -0.009(3) 0.011(3) 0.007(3)
C25 0.044(3) 0.033(3) 0.042(4) -0.001(3) 0.006(3) 0.010(3)
C26 0.060(4) 0.072(5) 0.044(4) 0.005(3) 0.022(3) 0.012(4)
C27 0.032(3) 0.027(3) 0.043(3) -0.001(2) 0.015(2) 0.002(2)
C28 0.034(3) 0.026(3) 0.040(3) 0.003(2) 0.003(2) 0.004(2)
C29 0.045(3) 0.034(3) 0.042(3) 0.002(3) 0.006(3) 0.002(3)
C30 0.057(4) 0.037(3) 0.048(4) 0.008(3) 0.003(3) -0.004(3)
C31 0.060(4) 0.031(3) 0.054(4) 0.004(3) -0.011(3) 0.008(3)
C32 0.054(4) 0.038(4) 0.058(4) -0.001(3) 0.008(3) 0.016(3)
C33 0.045(3) 0.044(4) 0.050(4) -0.003(3) 0.009(3) 0.015(3)
C34 0.032(3) 0.023(3) 0.038(3) 0.004(2) 0.012(2) 0.002(2)
C35 0.042(3) 0.029(3) 0.036(3) -0.003(2) 0.009(2) 0.002(2)
C36 0.054(4) 0.023(3) 0.049(4) 0.001(2) 0.006(3) 0.002(3)
C37 0.062(4) 0.045(4) 0.047(4) -0.005(3) 0.020(3) 0.004(3)
C38 0.046(4) 0.033(3) 0.043(4) 0.001(3) 0.005(3) -0.001(3)

loop_
_atom_type_symbol
_atom_type_description
_atom_type_scat_dispersion_real
_atom_type_scat_dispersion_imag
_atom_type_scat_source
C C 0.0033 0.0016 'International Tables Vol C Tables 4.2.6.8 and 6.1.1.4'
H H 0.0000 0.0000 'International Tables Vol C Tables 4.2.6.8 and 6.1.1.4'
N N 0.0061 0.0033 'International Tables Vol C Tables 4.2.6.8 and 6.1.1.4'
O O 0.0106 0.0060 'International Tables Vol C Tables 4.2.6.8 and 6.1.1.4'
Ta Ta -0.7052 6.5227 'International Tables Vol C Tables 4.2.6.8 and 6.1.1.4'

loop_
_geom_angle_atom_site_label_1
_geom_angle_atom_site_label_2
_geom_angle_atom_site_label_3
_geom_angle
N3 Ta1 N2 104.41(18)
N3 Ta1 N1 109.47(18)
N2 Ta1 N1 84.62(17)
N3 Ta1 C1 90.12(19)
N2 Ta1 C1 131.39(18)
N1 Ta1 C1 134.06(18)
N3 Ta1 C2 106.37(19)
N2 Ta1 C2 97.60(18)
N1 Ta1 C2 142.30(17)
C1 Ta1 C2 34.20(19)
N3 Ta1 C5 108.9(2)
N2 Ta1 C5 142.17(19)
N1 Ta1 C5 100.42(18)
C1 Ta1 C5 33.84(18)
C2 Ta1 C5 56.2(2)
N3 Ta1 C3 140.04(19)
N2 Ta1 C3 87.70(18)
N1 Ta1 C3 109.50(17)
C1 Ta1 C3 55.75(18)
C2 Ta1 C3 33.69(17)
C5 Ta1 C3 55.1(2)
N3 Ta1 C4 142.05(19)
N2 Ta1 C4 110.46(18)
N1 Ta1 C4 88.62(17)
C1 Ta1 C4 55.49(18)
C2 Ta1 C4 55.19(19)
C5 Ta1 C4 33.42(19)
C3 Ta1 C4 32.26(19)
N3 Ta1 C11 131.77(18)
N2 Ta1 C11 59.91(17)
N1 Ta1 C11 31.95(17)
C1 Ta1 C11 135.86(18)
C2 Ta1 C11 120.20(18)
C5 Ta1 C11 106.91(18)
C3 Ta1 C11 87.41(17)
C4 Ta1 C11 80.37(17)
N3 Ta1 C12 129.35(18)
N2 Ta1 C12 31.95(16)
N1 Ta1 C12 59.92(17)
C1 Ta1 C12 134.78(18)
C2 Ta1 C12 104.50(18)
C5 Ta1 C12 121.60(18)
C3 Ta1 C12 79.12(17)
C4 Ta1 C12 88.60(17)
C11 Ta1 C12 29.89(16)
C16 O1 C19 116.6(4)
C23 O2 C26 116.6(4)
C11 N1 C13 121.0(4)
C11 N1 Ta1 96.8(3)
C13 N1 Ta1 140.1(3)
C12 N2 C20 121.8(4)
C12 N2 Ta1 98.3(3)
C20 N2 Ta1 138.9(3)
C34 N3 Ta1 172.7(4)
C5 C1 C2 107.6(5)
C5 C1 C6 125.7(5)
C2 C1 C6 126.7(5)
C5 C1 Ta1 73.9(3)
C2 C1 Ta1 72.9(3)
C6 C1 Ta1 119.9(4)
C1 C2 C3 107.6(5)
C1 C2 C7 124.9(5)
C3 C2 C7 127.4(5)
C1 C2 Ta1 72.9(3)
C3 C2 Ta1 76.0(3)
C7 C2 Ta1 120.3(4)
C4 C3 C2 108.5(5)
C4 C3 C8 126.4(5)
C2 C3 C8 125.1(6)
C4 C3 Ta1 74.5(3)
C2 C3 Ta1 70.3(3)
C8 C3 Ta1 123.1(4)
C3 C4 C5 108.3(5)
C3 C4 C9 125.7(6)
C5 C4 C9 126.0(6)
C3 C4 Ta1 73.2(3)
C5 C4 Ta1 70.6(3)
C9 C4 Ta1 123.3(4)
C1 C5 C4 107.9(5)
C1 C5 C10 124.9(6)
C4 C5 C10 126.8(5)
C1 C5 Ta1 72.3(3)
C4 C5 Ta1 76.0(3)
C10 C5 Ta1 123.5(4)
C12 C11 N1 121.1(5)
C12 C11 Ta1 75.7(3)
N1 C11 Ta1 51.3(2)
C11 C12 N2 118.7(5)
C11 C12 Ta1 74.4(3)
N2 C12 Ta1 49.8(2)
C14 C13 C18 117.6(5)
C14 C13 N1 123.3(5)
C18 C13 N1 119.1(5)
C13 C14 C15 121.8(5)
C16 C15 C14 119.9(5)
O1 C16 C15 125.3(5)
O1 C16 C17 116.2(5)
C15 C16 C17 118.5(5)
C18 C17 C16 120.9(5)
C17 C18 C13 121.3(5)
C25 C20 C21 117.3(5)
C25 C20 N2 124.3(5)
C21 C20 N2 118.3(5)
C22 C21 C20 121.4(5)
C21 C22 C23 120.4(5)
O2 C23 C24 125.7(5)
O2 C23 C22 115.6(5)
C24 C23 C22 118.6(5)
C23 C24 C25 120.2(5)
C20 C25 C24 122.0(5)
C34 C27 C28 132.9(5)
C29 C28 C33 117.1(5)
C29 C28 C27 120.4(5)
C33 C28 C27 122.2(5)
C30 C29 C28 122.1(6)
C31 C30 C29 119.3(6)
C30 C31 C32 121.0(6)
C31 C32 C33 119.6(6)
C32 C33 C28 120.9(6)
C27 C34 N3 117.3(5)
C27 C34 C35 128.1(5)
N3 C34 C35 114.5(4)
C37 C35 C36 110.4(5)
C37 C35 C38 109.2(5)
C36 C35 C38 107.0(5)
C37 C35 C34 107.6(5)
C36 C35 C34 114.0(4)
C38 C35 C34 108.5(4)

loop_
_geom_bond_atom_site_label_1
_geom_bond_atom_site_label_2
_geom_bond_distance
Ta1 N3 1.794(4)
Ta1 N2 2.022(4)
Ta1 N1 2.047(4)
Ta1 C1 2.436(5)
Ta1 C2 2.435(5)
Ta1 C5 2.456(5)
Ta1 C3 2.510(5)
Ta1 C4 2.526(5)
Ta1 C11 2.606(5)
Ta1 C12 2.621(5)
O1 C16 1.374(7)
O1 C19 1.421(7)
O2 C23 1.378(7)
O2 C26 1.422(7)
N1 C11 1.388(6)
N1 C13 1.421(7)
N2 C12 1.401(6)
N2 C20 1.409(7)
N3 C34 1.402(6)
C1 C5 1.424(8)
C1 C2 1.432(8)
C1 C6 1.498(8)
C2 C3 1.435(7)
C2 C7 1.505(8)
C3 C4 1.399(8)
C3 C8 1.506(8)
C4 C5 1.434(8)
C4 C9 1.506(8)
C5 C10 1.491(9)
C11 C12 1.348(7)
C13 C14 1.384(7)
C13 C18 1.384(7)
C14 C15 1.392(8)
C15 C16 1.378(8)
C16 C17 1.393(8)
C17 C18 1.373(8)
C20 C25 1.374(7)
C20 C21 1.399(7)
C21 C22 1.368(8)
C22 C23 1.398(8)
C23 C24 1.376(8)
C24 C25 1.381(8)
C27 C34 1.343(7)
C27 C28 1.487(7)
C28 C29 1.392(8)
C28 C33 1.403(7)
C29 C30 1.379(8)
C30 C31 1.371(9)
C31 C32 1.370(9)
C32 C33 1.393(8)
C34 C35 1.548(7)
C35 C37 1.523(8)
C35 C36 1.532(8)
C35 C38 1.544(8)

loop_
_geom_torsion_atom_site_label_1
_geom_torsion_atom_site_label_2
_geom_torsion_atom_site_label_3
_geom_torsion_atom_site_label_4
_geom_torsion
N3 Ta1 N1 C11 140.2(3)
N2 Ta1 N1 C11 36.8(3)
C1 Ta1 N1 C11 -109.6(3)
C2 Ta1 N1 C11 -58.7(4)
C5 Ta1 N1 C11 -105.3(3)
C3 Ta1 N1 C11 -48.8(3)
C4 Ta1 N1 C11 -73.9(3)
C12 Ta1 N1 C11 15.3(3)
N3 Ta1 N1 C13 -57.9(5)
N2 Ta1 N1 C13 -161.3(5)
C1 Ta1 N1 C13 52.3(6)
C2 Ta1 N1 C13 103.3(5)
C5 Ta1 N1 C13 56.6(5)
C3 Ta1 N1 C13 113.1(5)
C4 Ta1 N1 C13 88.0(5)
C11 Ta1 N1 C13 161.9(7)
C12 Ta1 N1 C13 177.2(6)
N3 Ta1 N2 C12 -145.6(3)
N1 Ta1 N2 C12 -36.8(3)
C1 Ta1 N2 C12 111.2(3)
C2 Ta1 N2 C12 105.3(3)
C5 Ta1 N2 C12 63.2(4)
C3 Ta1 N2 C12 73.0(3)
C4 Ta1 N2 C12 49.7(3)
C11 Ta1 N2 C12 -15.3(3)
N3 Ta1 N2 C20 46.3(5)
N1 Ta1 N2 C20 155.0(5)
C1 Ta1 N2 C20 -57.0(6)
C2 Ta1 N2 C20 -62.9(5)
C5 Ta1 N2 C20 -104.9(5)
C3 Ta1 N2 C20 -95.2(5)
C4 Ta1 N2 C20 -118.5(5)
C11 Ta1 N2 C20 176.5(6)
C12 Ta1 N2 C20 -168.1(7)
N2 Ta1 N3 C34 -87(3)
N1 Ta1 N3 C34 -176(3)
C1 Ta1 N3 C34 46(3)
C2 Ta1 N3 C34 16(3)
C5 Ta1 N3 C34 75(3)
C3 Ta1 N3 C34 17(3)
C4 Ta1 N3 C34 69(3)
C11 Ta1 N3 C34 -149(3)
C12 Ta1 N3 C34 -110(3)
N3 Ta1 C1 C5 125.4(4)
N2 Ta1 C1 C5 -125.2(4)
N1 Ta1 C1 C5 7.6(5)
C2 Ta1 C1 C5 -114.7(5)
C3 Ta1 C1 C5 -76.8(4)
C4 Ta1 C1 C5 -37.5(3)
C11 Ta1 C1 C5 -38.1(5)
C12 Ta1 C1 C5 -81.1(4)
N3 Ta1 C1 C2 -119.9(3)
N2 Ta1 C1 C2 -10.4(4)
N1 Ta1 C1 C2 122.3(3)
C5 Ta1 C1 C2 114.7(5)
C3 Ta1 C1 C2 37.9(3)
C4 Ta1 C1 C2 77.2(4)
C11 Ta1 C1 C2 76.6(4)
C12 Ta1 C1 C2 33.6(4)
N3 Ta1 C1 C6 3.1(5)
N2 Ta1 C1 C6 112.6(4)
N1 Ta1 C1 C6 -114.7(4)
C2 Ta1 C1 C6 123.0(6)
C5 Ta1 C1 C6 -122.3(6)
C3 Ta1 C1 C6 160.9(5)
C4 Ta1 C1 C6 -159.8(5)
C11 Ta1 C1 C6 -160.4(4)
C12 Ta1 C1 C6 156.6(4)
C5 C1 C2 C3 -2.5(6)
C6 C1 C2 C3 176.3(5)
Ta1 C1 C2 C3 -68.7(4)
C5 C1 C2 C7 -178.3(5)
C6 C1 C2 C7 0.5(9)
Ta1 C1 C2 C7 115.4(5)
C5 C1 C2 Ta1 66.2(4)
C6 C1 C2 Ta1 -114.9(5)
N3 Ta1 C2 C1 64.6(4)
N2 Ta1 C2 C1 172.1(3)
N1 Ta1 C2 C1 -96.8(4)
C5 Ta1 C2 C1 -37.5(3)
C3 Ta1 C2 C1 -113.7(5)
C4 Ta1 C2 C1 -78.2(4)
C11 Ta1 C2 C1 -128.4(3)
C12 Ta1 C2 C1 -156.0(3)
N3 Ta1 C2 C3 178.3(3)
N2 Ta1 C2 C3 -74.2(4)
N1 Ta1 C2 C3 16.9(5)
C1 Ta1 C2 C3 113.7(5)
C5 Ta1 C2 C3 76.2(4)
C4 Ta1 C2 C3 35.5(3)
C11 Ta1 C2 C3 -14.7(4)
C12 Ta1 C2 C3 -42.3(4)
N3 Ta1 C2 C7 -56.3(5)
N2 Ta1 C2 C7 51.2(5)
N1 Ta1 C2 C7 142.2(4)
C1 Ta1 C2 C7 -120.9(6)
C5 Ta1 C2 C7 -158.4(5)
C3 Ta1 C2 C7 125.4(6)
C4 Ta1 C2 C7 160.9(5)
C11 Ta1 C2 C7 110.7(4)
C12 Ta1 C2 C7 83.0(5)
C1 C2 C3 C4 1.4(6)
C7 C2 C3 C4 177.1(5)
Ta1 C2 C3 C4 -65.3(4)
C1 C2 C3 C8 -176.1(5)
C7 C2 C3 C8 -0.4(9)
Ta1 C2 C3 C8 117.2(5)
C1 C2 C3 Ta1 66.7(4)
C7 C2 C3 Ta1 -117.6(5)
N3 Ta1 C3 C4 114.2(4)
N2 Ta1 C3 C4 -136.0(3)
N1 Ta1 C3 C4 -52.5(3)
C1 Ta1 C3 C4 78.1(4)
C2 Ta1 C3 C4 116.6(5)
C5 Ta1 C3 C4 36.7(3)
C11 Ta1 C3 C4 -76.0(3)
C12 Ta1 C3 C4 -105.0(3)
N3 Ta1 C3 C2 -2.5(5)
N2 Ta1 C3 C2 107.4(4)
N1 Ta1 C3 C2 -169.1(3)
C1 Ta1 C3 C2 -38.5(3)
C5 Ta1 C3 C2 -79.9(4)
C4 Ta1 C3 C2 -116.6(5)
C11 Ta1 C3 C2 167.4(4)
C12 Ta1 C3 C2 138.4(4)
N3 Ta1 C3 C8 -122.2(5)
N2 Ta1 C3 C8 -12.3(5)
N1 Ta1 C3 C8 71.1(5)
C1 Ta1 C3 C8 -158.2(6)
C2 Ta1 C3 C8 -119.7(7)
C5 Ta1 C3 C8 160.4(6)
C4 Ta1 C3 C8 123.6(6)
C11 Ta1 C3 C8 47.6(5)
C12 Ta1 C3 C8 18.7(5)
C2 C3 C4 C5 0.2(6)
C8 C3 C4 C5 177.7(5)
Ta1 C3 C4 C5 -62.3(4)
C2 C3 C4 C9 -178.1(5)
C8 C3 C4 C9 -0.6(9)
Ta1 C3 C4 C9 119.4(5)
C2 C3 C4 Ta1 62.5(4)
C8 C3 C4 Ta1 -120.0(5)
N3 Ta1 C4 C3 -107.7(4)
N2 Ta1 C4 C3 47.8(3)
N1 Ta1 C4 C3 131.6(3)
C1 Ta1 C4 C3 -79.0(3)
C2 Ta1 C4 C3 -37.1(3)
C5 Ta1 C4 C3 -117.0(5)
C11 Ta1 C4 C3 100.5(3)
C12 Ta1 C4 C3 71.6(3)
N3 Ta1 C4 C5 9.3(5)
N2 Ta1 C4 C5 164.9(3)
N1 Ta1 C4 C5 -111.4(3)
C1 Ta1 C4 C5 38.0(3)
C2 Ta1 C4 C5 79.9(4)
C3 Ta1 C4 C5 117.0(5)
C11 Ta1 C4 C5 -142.4(4)
C12 Ta1 C4 C5 -171.3(3)
N3 Ta1 C4 C9 130.3(5)
N2 Ta1 C4 C9 -74.2(6)
N1 Ta1 C4 C9 9.5(5)
C1 Ta1 C4 C9 158.9(6)
C2 Ta1 C4 C9 -159.2(6)
C5 Ta1 C4 C9 120.9(7)
C3 Ta1 C4 C9 -122.1(7)
C11 Ta1 C4 C9 -21.5(5)
C12 Ta1 C4 C9 -50.4(5)
C2 C1 C5 C4 2.6(6)
C6 C1 C5 C4 -176.2(5)
Ta1 C1 C5 C4 68.2(4)
C2 C1 C5 C10 175.5(5)
C6 C1 C5 C10 -3.4(9)
Ta1 C1 C5 C10 -118.9(6)
C2 C1 C5 Ta1 -65.6(4)
C6 C1 C5 Ta1 115.6(5)
C3 C4 C5 C1 -1.8(6)
C9 C4 C5 C1 176.5(5)
Ta1 C4 C5 C1 -65.8(4)
C3 C4 C5 C10 -174.5(5)
C9 C4 C5 C10 3.9(9)
Ta1 C4 C5 C10 121.6(6)
C3 C4 C5 Ta1 64.0(4)
C9 C4 C5 Ta1 -117.7(5)
N3 Ta1 C5 C1 -59.5(4)
N2 Ta1 C5 C1 90.9(4)
N1 Ta1 C5 C1 -174.5(3)
C2 Ta1 C5 C1 37.9(3)
C3 Ta1 C5 C1 79.0(4)
C4 Ta1 C5 C1 114.4(5)
C11 Ta1 C5 C1 153.3(3)
C12 Ta1 C5 C1 124.6(3)
N3 Ta1 C5 C4 -173.9(3)
N2 Ta1 C5 C4 -23.5(5)
N1 Ta1 C5 C4 71.1(4)
C1 Ta1 C5 C4 -114.4(5)
C2 Ta1 C5 C4 -76.5(4)
C3 Ta1 C5 C4 -35.4(3)
C11 Ta1 C5 C4 38.9(4)
C12 Ta1 C5 C4 10.2(4)
N3 Ta1 C5 C10 61.0(5)
N2 Ta1 C5 C10 -148.6(5)
N1 Ta1 C5 C10 -53.9(5)
C1 Ta1 C5 C10 120.5(7)
C2 Ta1 C5 C10 158.4(6)
C3 Ta1 C5 C10 -160.5(6)
C4 Ta1 C5 C10 -125.1(7)
C11 Ta1 C5 C10 -86.1(5)
C12 Ta1 C5 C10 -114.9(5)
C13 N1 C11 C12 162.2(5)
Ta1 N1 C11 C12 -31.2(5)
C13 N1 C11 Ta1 -166.6(5)
N3 Ta1 C11 C12 98.7(4)
N2 Ta1 C11 C12 16.3(3)
N1 Ta1 C11 C12 152.7(5)
C1 Ta1 C11 C12 -103.7(4)
C2 Ta1 C11 C12 -64.4(4)
C5 Ta1 C11 C12 -124.7(3)
C3 Ta1 C11 C12 -72.5(3)
C4 Ta1 C11 C12 -104.2(3)
N3 Ta1 C11 N1 -54.0(4)
N2 Ta1 C11 N1 -136.4(4)
C1 Ta1 C11 N1 103.6(4)
C2 Ta1 C11 N1 142.8(3)
C5 Ta1 C11 N1 82.5(3)
C3 Ta1 C11 N1 134.7(3)
C4 Ta1 C11 N1 103.1(3)
C12 Ta1 C11 N1 -152.7(5)
N1 C11 C12 N2 1.1(8)
Ta1 C11 C12 N2 -23.6(4)
N1 C11 C12 Ta1 24.7(4)
C20 N2 C12 C11 -158.8(5)
Ta1 N2 C12 C11 30.3(5)
C20 N2 C12 Ta1 170.9(5)
N3 Ta1 C12 C11 -107.6(4)
N2 Ta1 C12 C11 -152.6(5)
N1 Ta1 C12 C11 -16.3(3)
C1 Ta1 C12 C11 107.6(4)
C2 Ta1 C12 C11 126.4(3)
C5 Ta1 C12 C11 67.4(4)
C3 Ta1 C12 C11 104.0(3)
C4 Ta1 C12 C11 72.9(3)
N3 Ta1 C12 N2 45.1(4)
N1 Ta1 C12 N2 136.4(3)
C1 Ta1 C12 N2 -99.8(4)
C2 Ta1 C12 N2 -81.0(3)
C5 Ta1 C12 N2 -140.0(3)
C3 Ta1 C12 N2 -103.4(3)
C4 Ta1 C12 N2 -134.4(3)
C11 Ta1 C12 N2 152.6(5)
C11 N1 C13 C14 -20.0(7)
Ta1 N1 C13 C14 -178.9(4)
C11 N1 C13 C18 159.9(5)
Ta1 N1 C13 C18 1.0(8)
C18 C13 C14 C15 -1.2(8)
N1 C13 C14 C15 178.7(5)
C13 C14 C15 C16 0.0(8)
C19 O1 C16 C15 -0.8(8)
C19 O1 C16 C17 178.4(5)
C14 C15 C16 O1 -178.9(5)
C14 C15 C16 C17 1.9(8)
O1 C16 C17 C18 178.1(5)
C15 C16 C17 C18 -2.6(8)
C16 C17 C18 C13 1.4(9)
C14 C13 C18 C17 0.5(8)
N1 C13 C18 C17 -179.4(5)
C12 N2 C20 C25 5.5(8)
Ta1 N2 C20 C25 171.6(4)
C12 N2 C20 C21 -176.2(5)
Ta1 N2 C20 C21 -10.0(8)
C25 C20 C21 C22 0.4(8)
N2 C20 C21 C22 -178.0(5)
C20 C21 C22 C23 1.6(9)
C26 O2 C23 C24 4.2(8)
C26 O2 C23 C22 -176.0(5)
C21 C22 C23 O2 177.4(5)
C21 C22 C23 C24 -2.7(9)
O2 C23 C24 C25 -178.3(5)
C22 C23 C24 C25 1.8(9)
C21 C20 C25 C24 -1.4(8)
N2 C20 C25 C24 177.0(5)
C23 C24 C25 C20 0.2(9)
C34 C27 C28 C29 -119.7(7)
C34 C27 C28 C33 66.5(8)
C33 C28 C29 C30 -2.3(9)
C27 C28 C29 C30 -176.4(5)
C28 C29 C30 C31 0.5(9)
C29 C30 C31 C32 1.5(10)
C30 C31 C32 C33 -1.5(10)
C31 C32 C33 C28 -0.4(10)
C29 C28 C33 C32 2.3(9)
C27 C28 C33 C32 176.2(6)
C28 C27 C34 N3 -178.4(5)
C28 C27 C34 C35 4.0(10)
Ta1 N3 C34 C27 13(3)
Ta1 N3 C34 C35 -169(3)
C27 C34 C35 C37 -103.8(6)
N3 C34 C35 C37 78.6(6)
C27 C34 C35 C36 19.1(8)
N3 C34 C35 C36 -158.6(5)
C27 C34 C35 C38 138.1(6)
N3 C34 C35 C38 -39.5(6)
